data_1539961
loop_
_publ_author_name
'Worzala, H.'

_publ_section_title
;
 Die Kristallstruktur des Bleicyclotetraphosphat-2-Hydrats, Pb2 P4 O12 (H2
 O)2
;
_journal_name_full 'Zeitschrift fuer Anorganische und Allgemeine Chemie'
_journal_page_first 27
_journal_page_last 35
_journal_volume 445
_journal_year 1978
_chemical_formula_sum 'H4 O14 P4 Pb2'
_chemical_name_systematic 'Pb2 P4 O12 (H2 O)2'
_space_group_IT_number 2
_symmetry_space_group_name_Hall '-P 1'
_symmetry_space_group_name_H-M 'P -1'
_cell_angle_alpha 98.8
_cell_angle_beta 108.7
_cell_angle_gamma 82.6
_cell_formula_units_Z 2
_cell_length_a 8.02
_cell_length_b 10.58
_cell_length_c 7.53
_cell_volume 595.905
_citation_journal_id_ASTM ZAACAB
_cod_data_source_file Worzala_ZAACAB_1978_376.cif
_cod_data_source_block H4O14P4Pb2
_cod_original_cell_volume 595.9049
_cod_database_code 1539961

loop_
_symmetry_equiv_pos_as_xyz
x,y,z
-x,-y,-z

loop_
_atom_site_label
_atom_site_type_symbol
_atom_site_fract_x
_atom_site_fract_y
_atom_site_fract_z
_atom_site_occupancy
_atom_site_U_iso_or_equiv
P4 P+5 0.7155 0.4431 0.417 1 0.0
O9 O-2 0.896 0.363 0.44 1 0.0
Pb2 Pb+2 0.7177 0.4589 0.8993 1 0.0
O8 O-2 0.848 0.0494 0.3744 1 0.0
O13 O-2 0.0605 0.7477 0.1932 1 0.0
O12 O-2 0.812 0.972 0.019 1 0.0
P3 P+5 0.7304 0.0338 0.1722 1 0.0
O5 O-2 0.018 0.462 0.215 1 0.0
O2 O-2 0.586 0.157 0.155 1 0.0
O11 O-2 0.214 0.412 0.527 1 0.0
Pb1 Pb+2 0.1824 0.0026 0.3165 1 0.0
O10 O-2 0.36 0.615 0.46 1 0.0
O4 O-2 0.462 0.74 0.173 1 0.0
O3 O-2 0.621 0.927 0.21 1 0.0
P1 P+5 0.5419 0.7948 0.0579 1 0.0
O1 O-2 0.32 0.292 0.025 1 0.0
O14 O-2 0.5134 0.839 0.4852 1 0.0
O6 O-2 0.088 0.223 0.28 1 0.0
O7 O-2 0.615 0.466 0.223 1 0.0
P2 P+5 0.0502 0.3609 0.3322 1 0.0
